data_7160470
loop_
_publ_author_name
'Chowdhury, Raghunath'

_publ_section_title
;
 EosinY and copper-catalyzed oxidative [2 + 3] annulation of glycine
 esters with oxiranes and thiiranes under light free conditions.
;
_journal_issue 18
_journal_name_full 'Organic &amp; biomolecular chemistry'
_journal_page_first 4376
_journal_page_last 4382
_journal_paper_doi 10.1039/d5ob00148j
_journal_volume 23
_journal_year 2025
_chemical_formula_moiety 'C24 H23 N O3 S'
_chemical_formula_sum 'C24 H23 N O3 S'
_chemical_formula_weight 405.49
_space_group_crystal_system triclinic
_space_group_IT_number 2
_space_group_name_Hall '-P 1'
_space_group_name_H-M_alt 'P -1'
_atom_sites_solution_hydrogens geom
_atom_sites_solution_primary dual
_audit_creation_date 2024-11-11
_audit_creation_method
;
Olex2 1.5-ac6-016
(compiled 2024.01.13 svn.r2f8d729c for Rigaku Oxford Diffraction, GUI svn.r6897)
;
_audit_update_record
;
2025-01-03 deposited with the CCDC.	2025-04-02 downloaded from the CCDC.
;
_cell_angle_alpha 79.676(3)
_cell_angle_beta 86.767(3)
_cell_angle_gamma 77.991(3)
_cell_formula_units_Z 4
_cell_length_a 9.7838(10)
_cell_length_b 11.8694(13)
_cell_length_c 18.5982(19)
_cell_measurement_reflns_used 9877
_cell_measurement_temperature 168(2)
_cell_measurement_theta_max 24.88
_cell_measurement_theta_min 2.26
_cell_volume 2077.9(4)
_computing_cell_refinement 'SAINT V8.40A (Bruker, 2019)'
_computing_data_reduction 'SAINT V8.40A (Bruker, 2019)'
_computing_molecular_graphics 'Olex2 1.5-ac6-016 (Dolomanov et al., 2009)'
_computing_publication_material 'Olex2 1.5-ac6-016 (Dolomanov et al., 2009)'
_computing_structure_refinement 'SHELXL 2018/3 (Sheldrick, 2015)'
_computing_structure_solution 'SHELXT 2014/5 (Sheldrick, 2014)'
_diffrn_ambient_temperature 168.00
_diffrn_measured_fraction_theta_full 0.994
_diffrn_measured_fraction_theta_max 0.994
_diffrn_measurement_device_type 'Bruker APEX-II CCD'
_diffrn_measurement_method '\f and \w scans'
_diffrn_radiation_type MoK\a
_diffrn_radiation_wavelength 0.71073
_diffrn_reflns_av_R_equivalents 0.0644
_diffrn_reflns_av_unetI/netI 0.0441
_diffrn_reflns_Laue_measured_fraction_full 0.994
_diffrn_reflns_Laue_measured_fraction_max 0.994
_diffrn_reflns_limit_h_max 11
_diffrn_reflns_limit_h_min -11
_diffrn_reflns_limit_k_max 14
_diffrn_reflns_limit_k_min -14
_diffrn_reflns_limit_l_max 22
_diffrn_reflns_limit_l_min -22
_diffrn_reflns_number 40745
_diffrn_reflns_point_group_measured_fraction_full 0.994
_diffrn_reflns_point_group_measured_fraction_max 0.994
_diffrn_reflns_theta_full 25.120
_diffrn_reflns_theta_max 25.120
_diffrn_reflns_theta_min 1.780
_diffrn_source_current 1.4
_diffrn_source_power 0.07
_diffrn_source_voltage 50.0
_diffrn_standards_number 0
_exptl_absorpt_coefficient_mu 0.181
_exptl_absorpt_correction_T_max 0.7452
_exptl_absorpt_correction_T_min 0.5901
_exptl_absorpt_correction_type numerical
_exptl_absorpt_process_details
;
SADABS-2016/2 (Bruker,2016/2) was used for absorption correction.
wR2(int) was 0.1643 before and 0.0669 after correction.
The Ratio of minimum to maximum transmission is 0.7919.
The \l/2 correction factor is Not present.
;
_exptl_crystal_colour colourless
_exptl_crystal_colour_primary colourless
_exptl_crystal_density_diffrn 1.296
_exptl_crystal_description needle
_exptl_crystal_F_000 856
_exptl_crystal_size_max 0.45
_exptl_crystal_size_mid 0.297
_exptl_crystal_size_min 0.21
_refine_diff_density_max 0.190
_refine_diff_density_min -0.252
_refine_diff_density_rms 0.043
_refine_ls_extinction_method none
_refine_ls_goodness_of_fit_ref 1.025
_refine_ls_hydrogen_treatment constr
_refine_ls_matrix_type full
_refine_ls_number_parameters 525
_refine_ls_number_reflns 7393
_refine_ls_number_restraints 0
_refine_ls_restrained_S_all 1.025
_refine_ls_R_factor_all 0.0551
_refine_ls_R_factor_gt 0.0385
_refine_ls_shift/su_max 0.000
_refine_ls_shift/su_mean 0.000
_refine_ls_structure_factor_coef Fsqd
_refine_ls_weighting_details 'w=1/[\s^2^(Fo^2^)+(0.0354P)^2^+0.7797P] where P=(Fo^2^+2Fc^2^)/3'
_refine_ls_weighting_scheme calc
_refine_ls_wR_factor_gt 0.0876
_refine_ls_wR_factor_ref 0.0955
_reflns_Friedel_coverage 0.000
_reflns_number_gt 5797
_reflns_number_total 7393
_reflns_threshold_expression 'I > 2\s(I)'
_cod_data_source_file d5ob00148j2.cif
_cod_data_source_block barc_rc_3196_0m
_cod_depositor_comments 'Adding full bibliography for 7160470.cif.'
_cod_database_code 7160470
_shelx_shelxl_version_number 2018/3
_shelx_space_group_comment
;
The symmetry employed for this shelxl refinement is uniquely defined
by the following loop, which should always be used as a source of
symmetry information in preference to the above space-group names.
They are only intended as comments.
;
_shelx_estimated_absorpt_t_max 0.963
_shelx_estimated_absorpt_t_min 0.923
_olex2_refinement_description
;
1. Fixed Uiso
 At 1.2 times of:
  All C(H) groups, All C(H,H) groups
 At 1.5 times of:
  All C(H,H,H) groups
2.a Ternary CH refined with riding coordinates:
 C4(H4), C17(H17), C33(H33), C41(H41)
2.b Secondary CH2 refined with riding coordinates:
 C2(H2A,H2B), C18(H18A,H18B), C39(H39A,H39B), C42(H42A,H42B)
2.c Aromatic/amide H refined with riding coordinates:
 C6(H6), C7(H7), C10(H10), C11(H11), C12(H12), C13(H13), C14(H14), C15(H15),
 C16(H16), C20(H20), C21(H21), C22(H22), C23(H23), C24(H24), C25(H25), C26(H26),
  C27(H27), C30(H30), C31(H31), C35(H35), C36(H36), C37(H37), C43(H43),
 C44(H44), C45(H45), C46(H46), C47(H47), C48(H48)
2.d Idealised Me refined as rotating group:
 C1(H1A,H1B,H1C), C38(H38A,H38B,H38C)
;
_olex2_submission_special_instructions 'No special instructions were received'

loop_
_space_group_symop_operation_xyz
'x, y, z'
'-x, -y, -z'

loop_
_atom_site_label
_atom_site_type_symbol
_atom_site_fract_x
_atom_site_fract_y
_atom_site_fract_z
_atom_site_U_iso_or_equiv
_atom_site_adp_type
_atom_site_occupancy
_atom_site_site_symmetry_order
_atom_site_calc_flag
_atom_site_refinement_flags_posn
_atom_site_refinement_flags_adp
_atom_site_refinement_flags_occupancy
_atom_site_disorder_assembly
_atom_site_disorder_group
S1 S 0.83279(5) 0.31260(4) 0.10593(3) 0.03421(13) Uani 1 1 d . . . . .
S2 S 0.50905(5) 0.11748(4) 0.41989(3) 0.03142(13) Uani 1 1 d . . . . .
O5 O 0.73684(15) 0.29785(13) 0.29231(8) 0.0417(4) Uani 1 1 d . . . . .
O2 O 0.22976(14) 0.63152(11) 0.08158(7) 0.0328(3) Uani 1 1 d . . . . .
O6 O 0.37145(13) 0.37770(11) 0.46432(7) 0.0295(3) Uani 1 1 d . . . . .
O4 O 0.20121(14) 0.32066(12) 0.41169(7) 0.0354(3) Uani 1 1 d . . . . .
O1 O 0.92650(15) 0.16929(12) 0.26337(8) 0.0436(4) Uani 1 1 d . . . . .
N2 N 0.81159(15) 0.47428(13) 0.18533(8) 0.0253(3) Uani 1 1 d . . . . .
O3 O 0.92583(14) 0.74998(13) 0.37936(7) 0.0380(3) Uani 1 1 d . . . . .
N4 N 0.39430(15) 0.24886(13) 0.30309(8) 0.0244(3) Uani 1 1 d . . . . .
C1 C 0.9947(3) 0.0569(2) 0.38092(13) 0.0522(6) Uani 1 1 d . . . . .
H1A H 1.087053 0.021282 0.363234 0.078 Uiso 1 1 calc R U . . .
H1B H 0.965619 0.004063 0.423042 0.078 Uiso 1 1 calc R U . . .
H1C H 0.999196 0.131303 0.395540 0.078 Uiso 1 1 calc R U . . .
C2 C 0.8929(2) 0.0778(2) 0.32224(13) 0.0479(6) Uani 1 1 d . . . . .
H2A H 0.797256 0.102862 0.341737 0.057 Uiso 1 1 calc R U . . .
H2B H 0.896575 0.004722 0.302869 0.057 Uiso 1 1 calc R U . . .
C3 C 0.8381(2) 0.27280(17) 0.25459(10) 0.0286(4) Uani 1 1 d . . . . .
C4 C 0.88222(19) 0.35429(16) 0.18833(10) 0.0260(4) Uani 1 1 d . . . . .
H4 H 0.985666 0.348606 0.188099 0.031 Uiso 1 1 calc R U . . .
C5 C 0.84051(18) 0.54046(16) 0.23498(9) 0.0229(4) Uani 1 1 d . . . . .
C6 C 0.95222(18) 0.49950(16) 0.28310(10) 0.0259(4) Uani 1 1 d . . . . .
H6 H 1.007542 0.423528 0.283217 0.031 Uiso 1 1 calc R U . . .
C7 C 0.98325(19) 0.56781(17) 0.33040(10) 0.0286(4) Uani 1 1 d . . . . .
H7 H 1.058679 0.538140 0.363015 0.034 Uiso 1 1 calc R U . . .
C8 C 0.90523(19) 0.67873(17) 0.33041(10) 0.0280(4) Uani 1 1 d . . . . .
C9 C 1.0613(2) 0.74651(17) 0.39922(11) 0.0314(4) Uani 1 1 d . . . . .
C10 C 1.0817(2) 0.74956(18) 0.47180(11) 0.0368(5) Uani 1 1 d . . . . .
H10 H 1.006652 0.747607 0.506409 0.044 Uiso 1 1 calc R U . . .
C11 C 1.2121(2) 0.75547(19) 0.49330(12) 0.0430(5) Uani 1 1 d . . . . .
H11 H 1.226454 0.758861 0.542908 0.052 Uiso 1 1 calc R U . . .
C12 C 1.3223(2) 0.75651(18) 0.44357(12) 0.0420(5) Uani 1 1 d . . . . .
H12 H 1.412022 0.760202 0.458890 0.050 Uiso 1 1 calc R U . . .
C13 C 0.76137(18) 0.65284(16) 0.23715(9) 0.0246(4) Uani 1 1 d . . . . .
H13 H 0.684327 0.682734 0.205595 0.030 Uiso 1 1 calc R U . . .
C14 C 0.79326(19) 0.72097(16) 0.28433(10) 0.0271(4) Uani 1 1 d . . . . .
H14 H 0.738210 0.796819 0.285063 0.033 Uiso 1 1 calc R U . . .
C15 C 1.3012(2) 0.75216(18) 0.37134(12) 0.0399(5) Uani 1 1 d . . . . .
H15 H 1.376960 0.751866 0.337062 0.048 Uiso 1 1 calc R U . . .
C16 C 1.1702(2) 0.74822(18) 0.34873(11) 0.0365(5) Uani 1 1 d . . . . .
H16 H 1.155255 0.746712 0.298906 0.044 Uiso 1 1 calc R U . . .
C17 C 0.68727(18) 0.51257(16) 0.13975(10) 0.0252(4) Uani 1 1 d . . . . .
H17 H 0.605862 0.540160 0.171594 0.030 Uiso 1 1 calc R U . . .
C18 C 0.6617(2) 0.40426(17) 0.11296(11) 0.0319(5) Uani 1 1 d . . . . .
H18A H 0.616373 0.426297 0.064798 0.038 Uiso 1 1 calc R U . . .
H18B H 0.601174 0.363096 0.148139 0.038 Uiso 1 1 calc R U . . .
C19 C 0.70071(18) 0.61291(16) 0.07778(9) 0.0237(4) Uani 1 1 d . . . . .
C20 C 0.5806(2) 0.67528(17) 0.04168(10) 0.0305(4) Uani 1 1 d . . . . .
H20 H 0.493223 0.654342 0.055904 0.037 Uiso 1 1 calc R U . . .
C21 C 0.5868(2) 0.76751(18) -0.01472(11) 0.0349(5) Uani 1 1 d . . . . .
H21 H 0.504255 0.808357 -0.039714 0.042 Uiso 1 1 calc R U . . .
C22 C 0.7129(2) 0.80042(17) -0.03482(10) 0.0334(5) Uani 1 1 d . . . . .
H22 H 0.716911 0.864798 -0.072906 0.040 Uiso 1 1 calc R U . . .
C23 C 0.8331(2) 0.73923(17) 0.00077(10) 0.0328(5) Uani 1 1 d . . . . .
H23 H 0.919982 0.761459 -0.012951 0.039 Uiso 1 1 calc R U . . .
C24 C 0.82713(19) 0.64502(17) 0.05671(10) 0.0280(4) Uani 1 1 d . . . . .
H24 H 0.910291 0.602551 0.080536 0.034 Uiso 1 1 calc R U . . .
C25 C 0.0488(2) 0.96871(18) 0.10991(12) 0.0406(5) Uani 1 1 d . . . . .
H25 H 0.008991 1.046669 0.115893 0.049 Uiso 1 1 calc R U . . .
C26 C 0.1402(2) 0.94757(17) 0.05201(11) 0.0363(5) Uani 1 1 d . . . . .
H26 H 0.161332 1.011222 0.017457 0.044 Uiso 1 1 calc R U . . .
C27 C 0.20048(19) 0.83476(16) 0.04432(10) 0.0287(4) Uani 1 1 d . . . . .
H27 H 0.263683 0.820459 0.004751 0.034 Uiso 1 1 calc R U . . .
C28 C 0.16877(18) 0.74223(16) 0.09440(10) 0.0248(4) Uani 1 1 d . . . . .
C29 C 0.26252(18) 0.54078(16) 0.14092(9) 0.0250(4) Uani 1 1 d . . . . .
C30 C 0.24305(18) 0.43227(16) 0.13237(10) 0.0256(4) Uani 1 1 d . . . . .
H30 H 0.200778 0.423409 0.089522 0.031 Uiso 1 1 calc R U . . .
C31 C 0.28518(18) 0.33611(16) 0.18633(9) 0.0243(4) Uani 1 1 d . . . . .
H31 H 0.272074 0.261495 0.179842 0.029 Uiso 1 1 calc R U . . .
C32 C 0.34679(18) 0.34701(15) 0.25030(9) 0.0226(4) Uani 1 1 d . . . . .
C33 C 0.35417(19) 0.13685(16) 0.30208(10) 0.0262(4) Uani 1 1 d . . . . .
H33 H 0.252967 0.152650 0.289874 0.031 Uiso 1 1 calc R U . . .
C34 C 0.43759(19) 0.07080(16) 0.24569(10) 0.0268(4) Uani 1 1 d . . . . .
C35 C 0.3839(2) -0.01376(17) 0.21991(11) 0.0359(5) Uani 1 1 d . . . . .
H35 H 0.295023 -0.028601 0.237268 0.043 Uiso 1 1 calc R U . . .
C36 C 0.4581(3) -0.07678(18) 0.16919(12) 0.0442(6) Uani 1 1 d . . . . .
H36 H 0.420286 -0.134511 0.152217 0.053 Uiso 1 1 calc R U . . .
C37 C 0.5872(2) -0.05538(19) 0.14342(12) 0.0434(6) Uani 1 1 d . . . . .
H37 H 0.638557 -0.098587 0.108881 0.052 Uiso 1 1 calc R U . . .
C38 C 0.3462(2) 0.46598(19) 0.57173(11) 0.0377(5) Uani 1 1 d . . . . .
H38A H 0.397251 0.393863 0.600741 0.057 Uiso 1 1 calc R U . . .
H38B H 0.279718 0.509153 0.603481 0.057 Uiso 1 1 calc R U . . .
H38C H 0.412354 0.514399 0.549470 0.057 Uiso 1 1 calc R U . . .
C39 C 0.2682(2) 0.4361(2) 0.51272(11) 0.0376(5) Uani 1 1 d . . . . .
H39A H 0.204551 0.383813 0.534483 0.045 Uiso 1 1 calc R U . . .
H39B H 0.211845 0.508094 0.484868 0.045 Uiso 1 1 calc R U . . .
C40 C 0.32253(19) 0.32343(16) 0.41755(9) 0.0255(4) Uani 1 1 d . . . . .
C41 C 0.44147(19) 0.26416(16) 0.37228(9) 0.0250(4) Uani 1 1 d . . . . .
H41 H 0.517406 0.310193 0.364060 0.030 Uiso 1 1 calc R U . . .
C42 C 0.3721(2) 0.06794(17) 0.38053(10) 0.0328(5) Uani 1 1 d . . . . .
H42A H 0.398707 -0.017062 0.379956 0.039 Uiso 1 1 calc R U . . .
H42B H 0.283946 0.083503 0.409199 0.039 Uiso 1 1 calc R U . . .
C43 C 0.5671(2) 0.09179(17) 0.21911(10) 0.0316(4) Uani 1 1 d . . . . .
H43 H 0.605385 0.149445 0.235893 0.038 Uiso 1 1 calc R U . . .
C44 C 0.6411(2) 0.02883(18) 0.16804(11) 0.0387(5) Uani 1 1 d . . . . .
H44 H 0.729431 0.044051 0.150011 0.046 Uiso 1 1 calc R U . . .
C45 C 0.32268(18) 0.55404(16) 0.20350(10) 0.0253(4) Uani 1 1 d . . . . .
H45 H 0.335748 0.628998 0.209272 0.030 Uiso 1 1 calc R U . . .
C46 C 0.36401(18) 0.45848(16) 0.25784(10) 0.0247(4) Uani 1 1 d . . . . .
H46 H 0.404607 0.468663 0.300847 0.030 Uiso 1 1 calc R U . . .
C47 C 0.0160(2) 0.87589(18) 0.15880(11) 0.0366(5) Uani 1 1 d . . . . .
H47 H -0.047656 0.890331 0.198151 0.044 Uiso 1 1 calc R U . . .
C48 C 0.07464(19) 0.76205(16) 0.15130(10) 0.0287(4) Uani 1 1 d . . . . .
H48 H 0.050620 0.698355 0.184746 0.034 Uiso 1 1 calc R U . . .

loop_
_atom_site_aniso_label
_atom_site_aniso_U_11
_atom_site_aniso_U_22
_atom_site_aniso_U_33
_atom_site_aniso_U_23
_atom_site_aniso_U_13
_atom_site_aniso_U_12
S1 0.0419(3) 0.0340(3) 0.0291(3) -0.0128(2) -0.0003(2) -0.0066(2)
S2 0.0382(3) 0.0276(3) 0.0268(3) -0.0014(2) -0.0069(2) -0.0040(2)
O5 0.0400(8) 0.0411(9) 0.0428(9) -0.0041(7) 0.0133(7) -0.0120(7)
O2 0.0504(8) 0.0234(7) 0.0217(7) -0.0014(6) -0.0006(6) -0.0029(6)
O6 0.0310(7) 0.0352(8) 0.0252(7) -0.0112(6) 0.0035(5) -0.0091(6)
O4 0.0287(8) 0.0475(9) 0.0323(8) -0.0112(7) 0.0010(6) -0.0095(6)
O1 0.0482(9) 0.0309(8) 0.0436(9) 0.0050(7) 0.0001(7) 0.0005(7)
N2 0.0279(8) 0.0235(8) 0.0239(8) -0.0048(7) -0.0058(6) -0.0024(7)
O3 0.0335(8) 0.0482(9) 0.0392(8) -0.0252(7) -0.0027(6) -0.0078(7)
N4 0.0322(8) 0.0213(8) 0.0199(8) -0.0024(6) -0.0027(6) -0.0058(7)
C1 0.0628(16) 0.0477(14) 0.0459(14) -0.0057(12) -0.0065(12) -0.0117(12)
C2 0.0544(14) 0.0341(12) 0.0511(14) 0.0074(11) -0.0095(11) -0.0104(11)
C3 0.0301(10) 0.0290(11) 0.0281(10) -0.0066(8) -0.0032(9) -0.0071(8)
C4 0.0259(9) 0.0277(10) 0.0255(10) -0.0076(8) 0.0007(8) -0.0055(8)
C5 0.0232(9) 0.0273(10) 0.0178(9) -0.0016(8) 0.0017(7) -0.0070(8)
C6 0.0252(9) 0.0264(10) 0.0253(10) -0.0042(8) 0.0000(8) -0.0036(8)
C7 0.0247(10) 0.0377(11) 0.0234(10) -0.0049(9) -0.0034(8) -0.0055(8)
C8 0.0305(10) 0.0347(11) 0.0229(10) -0.0102(8) 0.0024(8) -0.0120(9)
C9 0.0357(11) 0.0294(11) 0.0319(11) -0.0089(9) -0.0056(9) -0.0085(9)
C10 0.0461(13) 0.0358(12) 0.0315(11) -0.0123(9) -0.0036(9) -0.0087(10)
C11 0.0543(14) 0.0415(13) 0.0354(12) -0.0124(10) -0.0148(11) -0.0062(11)
C12 0.0436(13) 0.0356(12) 0.0506(14) -0.0102(11) -0.0173(11) -0.0101(10)
C13 0.0247(9) 0.0276(10) 0.0210(9) -0.0024(8) -0.0011(7) -0.0055(8)
C14 0.0299(10) 0.0255(10) 0.0248(10) -0.0042(8) 0.0020(8) -0.0038(8)
C15 0.0386(12) 0.0392(12) 0.0431(13) -0.0054(10) -0.0023(10) -0.0120(10)
C16 0.0414(12) 0.0414(12) 0.0291(11) -0.0066(9) -0.0067(9) -0.0120(10)
C17 0.0217(9) 0.0312(10) 0.0233(9) -0.0052(8) -0.0007(7) -0.0063(8)
C18 0.0353(11) 0.0328(11) 0.0290(10) -0.0025(9) -0.0069(9) -0.0107(9)
C19 0.0276(10) 0.0271(10) 0.0181(9) -0.0081(8) -0.0001(7) -0.0059(8)
C20 0.0296(10) 0.0353(11) 0.0272(10) -0.0049(9) -0.0012(8) -0.0079(9)
C21 0.0397(12) 0.0336(11) 0.0288(11) -0.0030(9) -0.0070(9) -0.0018(9)
C22 0.0526(13) 0.0274(11) 0.0217(10) -0.0043(8) 0.0009(9) -0.0116(9)
C23 0.0390(11) 0.0360(12) 0.0274(10) -0.0081(9) 0.0050(9) -0.0156(9)
C24 0.0275(10) 0.0330(11) 0.0249(10) -0.0072(8) -0.0021(8) -0.0073(8)
C25 0.0454(13) 0.0259(11) 0.0475(13) -0.0059(10) -0.0089(11) 0.0014(9)
C26 0.0414(12) 0.0267(11) 0.0405(12) 0.0046(9) -0.0087(10) -0.0126(9)
C27 0.0283(10) 0.0307(11) 0.0274(10) -0.0001(8) -0.0037(8) -0.0102(8)
C28 0.0280(10) 0.0240(10) 0.0225(9) -0.0028(8) -0.0066(8) -0.0051(8)
C29 0.0282(10) 0.0239(10) 0.0201(9) -0.0014(8) 0.0037(8) -0.0024(8)
C30 0.0283(10) 0.0283(10) 0.0201(9) -0.0056(8) -0.0009(8) -0.0042(8)
C31 0.0281(10) 0.0223(9) 0.0233(9) -0.0062(8) 0.0015(8) -0.0057(8)
C32 0.0219(9) 0.0247(10) 0.0201(9) -0.0034(8) 0.0031(7) -0.0032(7)
C33 0.0296(10) 0.0240(10) 0.0255(10) -0.0022(8) -0.0027(8) -0.0075(8)
C34 0.0342(11) 0.0202(9) 0.0244(10) -0.0003(8) -0.0086(8) -0.0024(8)
C35 0.0455(12) 0.0288(11) 0.0348(11) -0.0043(9) -0.0103(9) -0.0091(9)
C36 0.0684(16) 0.0261(11) 0.0398(13) -0.0109(10) -0.0188(12) -0.0042(11)
C37 0.0597(15) 0.0326(12) 0.0312(12) -0.0101(10) -0.0065(10) 0.0108(11)
C38 0.0444(12) 0.0437(13) 0.0292(11) -0.0152(10) 0.0092(9) -0.0133(10)
C39 0.0371(12) 0.0459(13) 0.0325(11) -0.0170(10) 0.0085(9) -0.0085(10)
C40 0.0302(11) 0.0264(10) 0.0188(9) -0.0003(8) -0.0018(8) -0.0064(8)
C41 0.0274(10) 0.0270(10) 0.0207(9) -0.0031(8) -0.0017(7) -0.0061(8)
C42 0.0423(12) 0.0294(11) 0.0275(10) 0.0003(9) -0.0034(9) -0.0131(9)
C43 0.0342(11) 0.0280(10) 0.0314(11) -0.0039(9) -0.0073(9) -0.0030(9)
C44 0.0394(12) 0.0349(12) 0.0345(12) -0.0029(10) -0.0024(9) 0.0067(9)
C45 0.0295(10) 0.0219(9) 0.0254(10) -0.0072(8) 0.0020(8) -0.0051(8)
C46 0.0262(9) 0.0273(10) 0.0217(9) -0.0063(8) -0.0001(7) -0.0059(8)
C47 0.0349(11) 0.0354(12) 0.0354(12) -0.0064(10) 0.0010(9) 0.0017(9)
C48 0.0303(10) 0.0259(10) 0.0282(10) 0.0013(8) -0.0026(8) -0.0061(8)

loop_
_atom_type_symbol
_atom_type_description
_atom_type_scat_dispersion_real
_atom_type_scat_dispersion_imag
_atom_type_scat_source
C C 0.0033 0.0016 'International Tables Vol C Tables 4.2.6.8 and 6.1.1.4'
H H 0.0000 0.0000 'International Tables Vol C Tables 4.2.6.8 and 6.1.1.4'
N N 0.0061 0.0033 'International Tables Vol C Tables 4.2.6.8 and 6.1.1.4'
O O 0.0106 0.0060 'International Tables Vol C Tables 4.2.6.8 and 6.1.1.4'
S S 0.1246 0.1234 'International Tables Vol C Tables 4.2.6.8 and 6.1.1.4'

loop_
_geom_angle_atom_site_label_1
_geom_angle_atom_site_label_2
_geom_angle_atom_site_label_3
_geom_angle
_geom_angle_site_symmetry_1
_geom_angle_site_symmetry_3
_geom_angle_publ_flag
C18 S1 C4 89.38(9) . . ?
C42 S2 C41 88.87(9) . . ?
C28 O2 C29 119.18(14) . . ?
C40 O6 C39 116.38(14) . . ?
C3 O1 C2 117.06(16) . . ?
C4 N2 C17 115.97(15) . . ?
C5 N2 C4 121.07(14) . . ?
C5 N2 C17 121.42(14) . . ?
C9 O3 C8 118.42(15) . . ?
C32 N4 C33 121.23(15) . . ?
C32 N4 C41 119.51(15) . . ?
C41 N4 C33 115.91(14) . . ?
H1A C1 H1B 109.5 . . ?
H1A C1 H1C 109.5 . . ?
H1B C1 H1C 109.5 . . ?
C2 C1 H1A 109.5 . . ?
C2 C1 H1B 109.5 . . ?
C2 C1 H1C 109.5 . . ?
O1 C2 H2A 109.9 . . ?
O1 C2 H2B 109.9 . . ?
C1 C2 O1 109.08(19) . . ?
C1 C2 H2A 109.9 . . ?
C1 C2 H2B 109.9 . . ?
H2A C2 H2B 108.3 . . ?
O5 C3 O1 125.13(18) . . ?
O5 C3 C4 124.49(17) . . ?
O1 C3 C4 110.37(16) . . ?
S1 C4 H4 109.9 . . ?
N2 C4 S1 105.15(12) . . ?
N2 C4 C3 113.03(15) . . ?
N2 C4 H4 109.9 . . ?
C3 C4 S1 108.99(13) . . ?
C3 C4 H4 109.9 . . ?
N2 C5 C6 121.59(16) . . ?
N2 C5 C13 121.03(16) . . ?
C6 C5 C13 117.35(17) . . ?
C5 C6 H6 119.4 . . ?
C7 C6 C5 121.11(17) . . ?
C7 C6 H6 119.4 . . ?
C6 C7 H7 119.9 . . ?
C8 C7 C6 120.27(17) . . ?
C8 C7 H7 119.9 . . ?
C7 C8 O3 123.29(17) . . ?
C7 C8 C14 119.97(17) . . ?
C14 C8 O3 116.54(17) . . ?
C10 C9 O3 116.91(18) . . ?
C16 C9 O3 122.23(17) . . ?
C16 C9 C10 120.71(19) . . ?
C9 C10 H10 120.4 . . ?
C11 C10 C9 119.2(2) . . ?
C11 C10 H10 120.4 . . ?
C10 C11 H11 119.6 . . ?
C10 C11 C12 120.7(2) . . ?
C12 C11 H11 119.6 . . ?
C11 C12 H12 120.2 . . ?
C11 C12 C15 119.6(2) . . ?
C15 C12 H12 120.2 . . ?
C5 C13 H13 119.4 . . ?
C14 C13 C5 121.29(17) . . ?
C14 C13 H13 119.4 . . ?
C8 C14 C13 119.98(17) . . ?
C8 C14 H14 120.0 . . ?
C13 C14 H14 120.0 . . ?
C12 C15 H15 119.9 . . ?
C12 C15 C16 120.3(2) . . ?
C16 C15 H15 119.9 . . ?
C9 C16 C15 119.42(19) . . ?
C9 C16 H16 120.3 . . ?
C15 C16 H16 120.3 . . ?
N2 C17 H17 108.0 . . ?
N2 C17 C18 106.69(15) . . ?
N2 C17 C19 112.83(14) . . ?
C18 C17 H17 108.0 . . ?
C19 C17 H17 108.0 . . ?
C19 C17 C18 113.12(15) . . ?
S1 C18 H18A 110.7 . . ?
S1 C18 H18B 110.7 . . ?
C17 C18 S1 105.44(13) . . ?
C17 C18 H18A 110.7 . . ?
C17 C18 H18B 110.7 . . ?
H18A C18 H18B 108.8 . . ?
C20 C19 C17 118.38(16) . . ?
C24 C19 C17 122.71(16) . . ?
C24 C19 C20 118.90(17) . . ?
C19 C20 H20 119.6 . . ?
C21 C20 C19 120.75(18) . . ?
C21 C20 H20 119.6 . . ?
C20 C21 H21 119.9 . . ?
C22 C21 C20 120.14(18) . . ?
C22 C21 H21 119.9 . . ?
C21 C22 H22 120.2 . . ?
C23 C22 C21 119.65(18) . . ?
C23 C22 H22 120.2 . . ?
C22 C23 H23 119.9 . . ?
C22 C23 C24 120.16(18) . . ?
C24 C23 H23 119.9 . . ?
C19 C24 C23 120.37(18) . . ?
C19 C24 H24 119.8 . . ?
C23 C24 H24 119.8 . . ?
C26 C25 H25 120.2 . . ?
C47 C25 H25 120.2 . . ?
C47 C25 C26 119.54(19) . . ?
C25 C26 H26 119.9 . . ?
C27 C26 C25 120.25(19) . . ?
C27 C26 H26 119.9 . . ?
C26 C27 H27 120.1 . . ?
C26 C27 C28 119.76(18) . . ?
C28 C27 H27 120.1 . . ?
O2 C28 C27 116.33(16) . . ?
O2 C28 C48 123.01(16) . . ?
C48 C28 C27 120.56(17) . . ?
C30 C29 O2 116.82(16) . . ?
C30 C29 C45 120.11(17) . . ?
C45 C29 O2 122.85(16) . . ?
C29 C30 H30 120.0 . . ?
C29 C30 C31 119.94(17) . . ?
C31 C30 H30 120.0 . . ?
C30 C31 H31 119.4 . . ?
C30 C31 C32 121.14(17) . . ?
C32 C31 H31 119.4 . . ?
N4 C32 C31 120.79(16) . . ?
N4 C32 C46 121.47(16) . . ?
C46 C32 C31 117.68(16) . . ?
N4 C33 H33 108.4 . . ?
N4 C33 C34 112.54(15) . . ?
N4 C33 C42 106.25(15) . . ?
C34 C33 H33 108.4 . . ?
C34 C33 C42 112.81(15) . . ?
C42 C33 H33 108.4 . . ?
C35 C34 C33 119.49(17) . . ?
C43 C34 C33 121.96(17) . . ?
C43 C34 C35 118.55(18) . . ?
C34 C35 H35 119.5 . . ?
C36 C35 C34 121.0(2) . . ?
C36 C35 H35 119.5 . . ?
C35 C36 H36 120.1 . . ?
C37 C36 C35 119.9(2) . . ?
C37 C36 H36 120.1 . . ?
C36 C37 H37 120.1 . . ?
C44 C37 C36 119.7(2) . . ?
C44 C37 H37 120.1 . . ?
H38A C38 H38B 109.5 . . ?
H38A C38 H38C 109.5 . . ?
H38B C38 H38C 109.5 . . ?
C39 C38 H38A 109.5 . . ?
C39 C38 H38B 109.5 . . ?
C39 C38 H38C 109.5 . . ?
O6 C39 C38 107.72(16) . . ?
O6 C39 H39A 110.2 . . ?
O6 C39 H39B 110.2 . . ?
C38 C39 H39A 110.2 . . ?
C38 C39 H39B 110.2 . . ?
H39A C39 H39B 108.5 . . ?
O6 C40 C41 110.63(15) . . ?
O4 C40 O6 125.15(17) . . ?
O4 C40 C41 124.22(17) . . ?
S2 C41 H41 110.1 . . ?
N4 C41 S2 105.15(12) . . ?
N4 C41 C40 112.01(14) . . ?
N4 C41 H41 110.1 . . ?
C40 C41 S2 109.20(12) . . ?
C40 C41 H41 110.1 . . ?
S2 C42 H42A 110.5 . . ?
S2 C42 H42B 110.5 . . ?
C33 C42 S2 106.28(13) . . ?
C33 C42 H42A 110.5 . . ?
C33 C42 H42B 110.5 . . ?
H42A C42 H42B 108.7 . . ?
C34 C43 H43 119.8 . . ?
C34 C43 C44 120.37(19) . . ?
C44 C43 H43 119.8 . . ?
C37 C44 C43 120.5(2) . . ?
C37 C44 H44 119.8 . . ?
C43 C44 H44 119.8 . . ?
C29 C45 H45 119.9 . . ?
C29 C45 C46 120.22(17) . . ?
C46 C45 H45 119.9 . . ?
C32 C46 H46 119.5 . . ?
C45 C46 C32 120.91(17) . . ?
C45 C46 H46 119.5 . . ?
C25 C47 H47 119.6 . . ?
C25 C47 C48 120.84(19) . . ?
C48 C47 H47 119.6 . . ?
C28 C48 H48 120.5 . . ?
C47 C48 C28 119.01(18) . . ?
C47 C48 H48 120.5 . . ?

loop_
_geom_bond_atom_site_label_1
_geom_bond_atom_site_label_2
_geom_bond_distance
_geom_bond_site_symmetry_2
_geom_bond_publ_flag
S1 C4 1.8118(19) . ?
S1 C18 1.808(2) . ?
S2 C41 1.8129(18) . ?
S2 C42 1.808(2) . ?
O5 C3 1.199(2) . ?
O2 C28 1.382(2) . ?
O2 C29 1.397(2) . ?
O6 C39 1.463(2) . ?
O6 C40 1.333(2) . ?
O4 C40 1.206(2) . ?
O1 C2 1.473(2) . ?
O1 C3 1.336(2) . ?
N2 C4 1.441(2) . ?
N2 C5 1.390(2) . ?
N2 C17 1.467(2) . ?
O3 C8 1.397(2) . ?
O3 C9 1.386(2) . ?
N4 C32 1.398(2) . ?
N4 C33 1.466(2) . ?
N4 C41 1.445(2) . ?
C1 H1A 0.9800 . ?
C1 H1B 0.9800 . ?
C1 H1C 0.9800 . ?
C1 C2 1.472(3) . ?
C2 H2A 0.9900 . ?
C2 H2B 0.9900 . ?
C3 C4 1.525(3) . ?
C4 H4 1.0000 . ?
C5 C6 1.402(2) . ?
C5 C13 1.402(3) . ?
C6 H6 0.9500 . ?
C6 C7 1.382(3) . ?
C7 H7 0.9500 . ?
C7 C8 1.378(3) . ?
C8 C14 1.382(3) . ?
C9 C10 1.383(3) . ?
C9 C16 1.381(3) . ?
C10 H10 0.9500 . ?
C10 C11 1.378(3) . ?
C11 H11 0.9500 . ?
C11 C12 1.381(3) . ?
C12 H12 0.9500 . ?
C12 C15 1.382(3) . ?
C13 H13 0.9500 . ?
C13 C14 1.383(3) . ?
C14 H14 0.9500 . ?
C15 H15 0.9500 . ?
C15 C16 1.384(3) . ?
C16 H16 0.9500 . ?
C17 H17 1.0000 . ?
C17 C18 1.530(3) . ?
C17 C19 1.523(2) . ?
C18 H18A 0.9900 . ?
C18 H18B 0.9900 . ?
C19 C20 1.388(3) . ?
C19 C24 1.384(3) . ?
C20 H20 0.9500 . ?
C20 C21 1.383(3) . ?
C21 H21 0.9500 . ?
C21 C22 1.382(3) . ?
C22 H22 0.9500 . ?
C22 C23 1.381(3) . ?
C23 H23 0.9500 . ?
C23 C24 1.393(3) . ?
C24 H24 0.9500 . ?
C25 H25 0.9500 . ?
C25 C26 1.385(3) . ?
C25 C47 1.378(3) . ?
C26 H26 0.9500 . ?
C26 C27 1.375(3) . ?
C27 H27 0.9500 . ?
C27 C28 1.383(3) . ?
C28 C48 1.383(3) . ?
C29 C30 1.378(3) . ?
C29 C45 1.381(3) . ?
C30 H30 0.9500 . ?
C30 C31 1.386(3) . ?
C31 H31 0.9500 . ?
C31 C32 1.402(2) . ?
C32 C46 1.400(3) . ?
C33 H33 1.0000 . ?
C33 C34 1.521(3) . ?
C33 C42 1.539(3) . ?
C34 C35 1.391(3) . ?
C34 C43 1.389(3) . ?
C35 H35 0.9500 . ?
C35 C36 1.388(3) . ?
C36 H36 0.9500 . ?
C36 C37 1.382(3) . ?
C37 H37 0.9500 . ?
C37 C44 1.377(3) . ?
C38 H38A 0.9800 . ?
C38 H38B 0.9800 . ?
C38 H38C 0.9800 . ?
C38 C39 1.503(3) . ?
C39 H39A 0.9900 . ?
C39 H39B 0.9900 . ?
C40 C41 1.523(3) . ?
C41 H41 1.0000 . ?
C42 H42A 0.9900 . ?
C42 H42B 0.9900 . ?
C43 H43 0.9500 . ?
C43 C44 1.392(3) . ?
C44 H44 0.9500 . ?
C45 H45 0.9500 . ?
C45 C46 1.384(3) . ?
C46 H46 0.9500 . ?
C47 H47 0.9500 . ?
C47 C48 1.382(3) . ?
C48 H48 0.9500 . ?

loop_
_geom_torsion_atom_site_label_1
_geom_torsion_atom_site_label_2
_geom_torsion_atom_site_label_3
_geom_torsion_atom_site_label_4
_geom_torsion
_geom_torsion_site_symmetry_1
_geom_torsion_site_symmetry_2
_geom_torsion_site_symmetry_3
_geom_torsion_site_symmetry_4
_geom_torsion_publ_flag
O5 C3 C4 S1 -101.9(2) . . . . ?
O5 C3 C4 N2 14.6(3) . . . . ?
O2 C28 C48 C47 -178.30(17) . . . . ?
O2 C29 C30 C31 174.16(15) . . . . ?
O2 C29 C45 C46 -174.33(16) . . . . ?
O6 C40 C41 S2 88.72(16) . . . . ?
O6 C40 C41 N4 -155.22(14) . . . . ?
O4 C40 C41 S2 -90.96(19) . . . . ?
O4 C40 C41 N4 25.1(3) . . . . ?
O1 C3 C4 S1 76.74(17) . . . . ?
O1 C3 C4 N2 -166.74(15) . . . . ?
N2 C5 C6 C7 177.57(17) . . . . ?
N2 C5 C13 C14 -177.29(16) . . . . ?
N2 C17 C18 S1 -30.76(16) . . . . ?
N2 C17 C19 C20 -164.97(16) . . . . ?
N2 C17 C19 C24 14.3(2) . . . . ?
O3 C8 C14 C13 -176.43(16) . . . . ?
O3 C9 C10 C11 -175.01(18) . . . . ?
O3 C9 C16 C15 175.87(18) . . . . ?
N4 C32 C46 C45 176.80(16) . . . . ?
N4 C33 C34 C35 -158.14(16) . . . . ?
N4 C33 C34 C43 22.2(2) . . . . ?
N4 C33 C42 S2 -28.72(17) . . . . ?
C2 O1 C3 O5 2.6(3) . . . . ?
C2 O1 C3 C4 -175.96(16) . . . . ?
C3 O1 C2 C1 -110.0(2) . . . . ?
C4 S1 C18 C17 38.17(13) . . . . ?
C4 N2 C5 C6 9.1(3) . . . . ?
C4 N2 C5 C13 -173.02(16) . . . . ?
C4 N2 C17 C18 5.0(2) . . . . ?
C4 N2 C17 C19 -119.78(17) . . . . ?
C5 N2 C4 S1 -171.06(13) . . . . ?
C5 N2 C4 C3 70.2(2) . . . . ?
C5 N2 C17 C18 -160.92(15) . . . . ?
C5 N2 C17 C19 74.3(2) . . . . ?
C5 C6 C7 C8 -0.8(3) . . . . ?
C5 C13 C14 C8 0.2(3) . . . . ?
C6 C5 C13 C14 0.7(3) . . . . ?
C6 C7 C8 O3 176.39(17) . . . . ?
C6 C7 C8 C14 1.6(3) . . . . ?
C7 C8 C14 C13 -1.3(3) . . . . ?
C8 O3 C9 C10 -139.69(18) . . . . ?
C8 O3 C9 C16 44.8(3) . . . . ?
C9 O3 C8 C7 36.8(3) . . . . ?
C9 O3 C8 C14 -148.24(17) . . . . ?
C9 C10 C11 C12 -1.0(3) . . . . ?
C10 C9 C16 C15 0.5(3) . . . . ?
C10 C11 C12 C15 0.3(3) . . . . ?
C11 C12 C15 C16 0.8(3) . . . . ?
C12 C15 C16 C9 -1.2(3) . . . . ?
C13 C5 C6 C7 -0.4(3) . . . . ?
C16 C9 C10 C11 0.6(3) . . . . ?
C17 N2 C4 S1 22.93(18) . . . . ?
C17 N2 C4 C3 -95.85(18) . . . . ?
C17 N2 C5 C6 174.33(16) . . . . ?
C17 N2 C5 C13 -7.8(2) . . . . ?
C17 C19 C20 C21 179.69(17) . . . . ?
C17 C19 C24 C23 -178.51(17) . . . . ?
C18 S1 C4 N2 -34.92(13) . . . . ?
C18 S1 C4 C3 86.53(13) . . . . ?
C18 C17 C19 C20 73.8(2) . . . . ?
C18 C17 C19 C24 -106.9(2) . . . . ?
C19 C17 C18 S1 93.88(15) . . . . ?
C19 C20 C21 C22 -1.4(3) . . . . ?
C20 C19 C24 C23 0.7(3) . . . . ?
C20 C21 C22 C23 1.3(3) . . . . ?
C21 C22 C23 C24 -0.1(3) . . . . ?
C22 C23 C24 C19 -0.9(3) . . . . ?
C24 C19 C20 C21 0.4(3) . . . . ?
C25 C26 C27 C28 0.5(3) . . . . ?
C25 C47 C48 C28 0.9(3) . . . . ?
C26 C25 C47 C48 0.9(3) . . . . ?
C26 C27 C28 O2 177.86(16) . . . . ?
C26 C27 C28 C48 1.4(3) . . . . ?
C27 C28 C48 C47 -2.1(3) . . . . ?
C28 O2 C29 C30 142.65(17) . . . . ?
C28 O2 C29 C45 -42.7(2) . . . . ?
C29 O2 C28 C27 148.62(16) . . . . ?
C29 O2 C28 C48 -35.0(2) . . . . ?
C29 C30 C31 C32 0.5(3) . . . . ?
C29 C45 C46 C32 0.5(3) . . . . ?
C30 C29 C45 C46 0.1(3) . . . . ?
C30 C31 C32 N4 -177.31(16) . . . . ?
C30 C31 C32 C46 0.1(3) . . . . ?
C31 C32 C46 C45 -0.6(3) . . . . ?
C32 N4 C33 C34 78.5(2) . . . . ?
C32 N4 C33 C42 -157.55(16) . . . . ?
C32 N4 C41 S2 -174.52(13) . . . . ?
C32 N4 C41 C40 67.0(2) . . . . ?
C33 N4 C32 C31 -13.9(2) . . . . ?
C33 N4 C32 C46 168.71(16) . . . . ?
C33 N4 C41 S2 25.89(17) . . . . ?
C33 N4 C41 C40 -92.60(18) . . . . ?
C33 C34 C35 C36 -179.11(17) . . . . ?
C33 C34 C43 C44 179.37(17) . . . . ?
C34 C33 C42 S2 95.05(16) . . . . ?
C34 C35 C36 C37 -0.3(3) . . . . ?
C34 C43 C44 C37 -0.3(3) . . . . ?
C35 C34 C43 C44 -0.3(3) . . . . ?
C35 C36 C37 C44 -0.3(3) . . . . ?
C36 C37 C44 C43 0.6(3) . . . . ?
C39 O6 C40 O4 1.2(3) . . . . ?
C39 O6 C40 C41 -178.52(15) . . . . ?
C40 O6 C39 C38 166.74(16) . . . . ?
C41 S2 C42 C33 37.72(14) . . . . ?
C41 N4 C32 C31 -172.43(15) . . . . ?
C41 N4 C32 C46 10.2(2) . . . . ?
C41 N4 C33 C34 -122.27(16) . . . . ?
C41 N4 C33 C42 1.7(2) . . . . ?
C42 S2 C41 N4 -36.12(13) . . . . ?
C42 S2 C41 C40 84.25(14) . . . . ?
C42 C33 C34 C35 81.6(2) . . . . ?
C42 C33 C34 C43 -98.0(2) . . . . ?
C43 C34 C35 C36 0.5(3) . . . . ?
C45 C29 C30 C31 -0.6(3) . . . . ?
C47 C25 C26 C27 -1.6(3) . . . . ?
